data_2217698
loop_
_publ_author_name
'Li, Min'
'Pu, Shou-Zhi'
'Fan, Cong-Bin'
'Le, Zhang-Gao'

_publ_section_title
;1,2-Bis[5-(2,2'-dicyanovinyl)-2-<i>n</i>-pentyl-3-thienyl]-3,3,4,4,5,5-hexafluorocyclopent-1-ene:
 a new photochromic diarylethene compound
;
_journal_coeditor_code XU2397
_journal_issue 2
_journal_name_full 'Acta Crystallographica Section E'
_journal_page_first o517
_journal_page_last o517
_journal_paper_doi 10.1107/S160053680800202X
_journal_volume 64
_journal_year 2008
_chemical_formula_iupac 'C31 H26 F6 N4 S2'
_chemical_formula_moiety 'C31 H26 F6 N4 S2'
_chemical_formula_sum 'C31 H26 F6 N4 S2'
_chemical_formula_weight 632.68
_chemical_melting_point 404.2
_chemical_name_systematic
;
1,2-Bis[5-(2,2'-dicyanovinyl)-2-n-pentyl-3-thienyl]-3,3,4,4,5,5-
hexafluorocyclopent-1-ene
;
_space_group_IT_number 2
_symmetry_cell_setting triclinic
_symmetry_space_group_name_Hall '-P 1'
_symmetry_space_group_name_H-M 'P -1'
_atom_sites_solution_hydrogens geom
_atom_sites_solution_primary direct
_atom_sites_solution_secondary difmap
_audit_creation_method SHELXL-97
_cell_angle_alpha 67.730(2)
_cell_angle_beta 85.482(2)
_cell_angle_gamma 72.804(2)
_cell_formula_units_Z 2
_cell_length_a 9.2500(12)
_cell_length_b 12.3670(16)
_cell_length_c 15.596(2)
_cell_measurement_reflns_used 2550
_cell_measurement_temperature 291(2)
_cell_measurement_theta_max 21.80
_cell_measurement_theta_min 2.51
_cell_volume 1576.1(4)
_computing_cell_refinement 'SAINT (Bruker, 1997)'
_computing_data_collection 'APEX2 (Bruker, 2004)'
_computing_data_reduction 'SAINT (Bruker, 1997)'
_computing_molecular_graphics 'SHELXTL (Sheldrick, 2008)'
_computing_publication_material 'SHELXTL (Sheldrick, 2008)'
_computing_structure_refinement 'SHELXTL (Sheldrick, 2008)'
_computing_structure_solution 'SHELXTL (Sheldrick, 2008)'
_diffrn_ambient_temperature 291(2)
_diffrn_measured_fraction_theta_full 0.995
_diffrn_measured_fraction_theta_max 0.995
_diffrn_measurement_device_type 'Bruker SMART APEXII CCD area-detector'
_diffrn_measurement_method '\f and \w'
_diffrn_radiation_monochromator graphite
_diffrn_radiation_source 'fine-focus sealed tube'
_diffrn_radiation_type MoK\a
_diffrn_radiation_wavelength 0.71073
_diffrn_reflns_av_R_equivalents 0.0261
_diffrn_reflns_av_sigmaI/netI 0.0410
_diffrn_reflns_limit_h_max 11
_diffrn_reflns_limit_h_min -11
_diffrn_reflns_limit_k_max 14
_diffrn_reflns_limit_k_min -14
_diffrn_reflns_limit_l_max 18
_diffrn_reflns_limit_l_min -18
_diffrn_reflns_number 12153
_diffrn_reflns_theta_full 25.50
_diffrn_reflns_theta_max 25.50
_diffrn_reflns_theta_min 2.51
_diffrn_standards_interval_count 0
_diffrn_standards_interval_time 0
_diffrn_standards_number 0
_exptl_absorpt_coefficient_mu 0.231
_exptl_absorpt_correction_T_max 0.9628
_exptl_absorpt_correction_T_min 0.9321
_exptl_absorpt_correction_type multi-scan
_exptl_absorpt_process_details '(SADABS; Sheldrick, 1996)'
_exptl_crystal_colour colourless
_exptl_crystal_density_diffrn 1.333
_exptl_crystal_density_method 'not measured'
_exptl_crystal_description block
_exptl_crystal_F_000 652
_exptl_crystal_size_max 0.29
_exptl_crystal_size_mid 0.21
_exptl_crystal_size_min 0.16
_refine_diff_density_max 0.405
_refine_diff_density_min -0.256
_refine_ls_extinction_method none
_refine_ls_goodness_of_fit_ref 1.033
_refine_ls_hydrogen_treatment constr
_refine_ls_matrix_type full
_refine_ls_number_parameters 384
_refine_ls_number_reflns 5828
_refine_ls_number_restraints 14
_refine_ls_restrained_S_all 1.040
_refine_ls_R_factor_all 0.0816
_refine_ls_R_factor_gt 0.0493
_refine_ls_shift/su_max 0.000
_refine_ls_shift/su_mean 0.000
_refine_ls_structure_factor_coef Fsqd
_refine_ls_weighting_details 'calc w=1/[\s^2^(Fo^2^)+(0.0613P)^2^+0.4466P] where P=(Fo^2^+2Fc^2^)/3'
_refine_ls_weighting_scheme calc
_refine_ls_wR_factor_gt 0.1214
_refine_ls_wR_factor_ref 0.1422
_reflns_number_gt 3782
_reflns_number_total 5828
_reflns_threshold_expression I>2s\(I)
_cod_data_source_file xu2397.cif
_cod_data_source_block I
_cod_depositor_comments
;
The following automatic conversions were performed:
'_symmetry_cell_setting' value 'Triclinic' changed to 'triclinic'
according to '/home/saulius/struct/CIF-dictionaries/cif_core.dic'
dictionary named 'cif_core.dic' version 2.4.1 from 2010-06-29.

Automatic conversion script
Id: cif_fix_enum 1527 2010-12-29 10:47:43Z saulius 

The following automatic conversions were performed:

'_symmetry_cell_setting' value 'Triclinic' changed to 'triclinic'
according to /home/saulius/struct/CIF-dictionaries/cif_core.dic
dictionary named 'cif_core.dic' version 2.4.1 from 2010-06-29.

Automatic conversion script
Id: cif_fix_values 1715 2011-07-08 13:25:40Z adriana 
;
_cod_original_sg_symbol_Hall '-p 1'
_cod_database_code 2217698
_cod_database_fobs_code 2217698

loop_
_symmetry_equiv_pos_as_xyz
'x, y, z'
'-x, -y, -z'

loop_
_atom_site_type_symbol
_atom_site_label
_atom_site_fract_x
_atom_site_fract_y
_atom_site_fract_z
_atom_site_U_iso_or_equiv
_atom_site_adp_type
_atom_site_calc_flag
_atom_site_refinement_flags
_atom_site_occupancy
_atom_site_disorder_assembly
_atom_site_disorder_group
C C27 0.0741(4) 0.5366(3) 0.1942(2) 0.0749(11) Uani d PGU 0.656(4) A 1
H H27A -0.0184 0.5762 0.1559 0.090 Uiso calc PR 0.656(4) A 1
H H27B 0.0469 0.5193 0.2584 0.090 Uiso calc PR 0.656(4) A 1
C C28 0.1730(4) 0.6205(3) 0.1681(3) 0.0867(15) Uani d PGU 0.656(4) A 1
H H28A 0.1966 0.6409 0.1032 0.104 Uiso calc PR 0.656(4) A 1
H H28B 0.2673 0.5799 0.2047 0.104 Uiso calc PR 0.656(4) A 1
C C29 0.0917(4) 0.7363(3) 0.1854(3) 0.131(3) Uani d PGU 0.656(4) A 1
H H29A 0.0013 0.7809 0.1454 0.158 Uiso calc PR 0.656(4) A 1
H H29B 0.0622 0.7163 0.2494 0.158 Uiso calc PR 0.656(4) A 1
C C30 0.2013(6) 0.8128(4) 0.1645(4) 0.167(4) Uani d PGU 0.656(4) A 1
H H30A 0.2968 0.7652 0.1987 0.201 Uiso calc PR 0.656(4) A 1
H H30B 0.2203 0.8424 0.0988 0.201 Uiso calc PR 0.656(4) A 1
C C31 0.1251(9) 0.9181(5) 0.1947(5) 0.194(4) Uani d PGU 0.656(4) A 1
H H31A 0.0851 0.9904 0.1411 0.291 Uiso calc PR 0.656(4) A 1
H H31B 0.1976 0.9313 0.2275 0.291 Uiso calc PR 0.656(4) A 1
H H31C 0.0441 0.8994 0.2346 0.291 Uiso calc PR 0.656(4) A 1
C C27' 0.1072(4) 0.5322(3) 0.2057(2) 0.0749(11) Uani d PGU 0.344(4) A 2
H H27C 0.0193 0.5294 0.2439 0.090 Uiso calc PR 0.344(4) A 2
H H27D 0.1882 0.5305 0.2425 0.090 Uiso calc PR 0.344(4) A 2
C C28' 0.0690(7) 0.6517(3) 0.1229(2) 0.0867(15) Uani d PGU 0.344(4) A 2
H H28C 0.0012 0.6481 0.0803 0.104 Uiso calc PR 0.344(4) A 2
H H28D 0.1611 0.6620 0.0909 0.104 Uiso calc PR 0.344(4) A 2
C C29' -0.0053(5) 0.7624(3) 0.1489(5) 0.131(3) Uani d PGU 0.344(4) A 2
H H29C -0.0661 0.8272 0.0962 0.158 Uiso calc PR 0.344(4) A 2
H H29D -0.0725 0.7406 0.1994 0.158 Uiso calc PR 0.344(4) A 2
C C30' 0.1095(5) 0.8093(4) 0.1779(3) 0.167(4) Uani d PGU 0.344(4) A 2
H H30C 0.2039 0.7449 0.1988 0.201 Uiso calc PR 0.344(4) A 2
H H30D 0.0716 0.8361 0.2285 0.201 Uiso calc PR 0.344(4) A 2
C C31' 0.1362(10) 0.9185(5) 0.0923(4) 0.194(4) Uani d PGU 0.344(4) A 2
H H31D 0.2024 0.8876 0.0509 0.291 Uiso calc PR 0.344(4) A 2
H H31E 0.1814 0.9654 0.1128 0.291 Uiso calc PR 0.344(4) A 2
H H31F 0.0410 0.9693 0.0604 0.291 Uiso calc PR 0.344(4) A 2
S S1 0.54961(8) 0.43367(6) 0.36166(5) 0.0514(2) Uani d . 1 . .
S S2 0.20704(10) 0.42399(7) 0.07217(5) 0.0710(3) Uani d . 1 A .
F F1 0.0147(2) 0.34601(17) 0.51006(14) 0.0894(6) Uani d . 1 . .
F F2 0.2160(2) 0.19831(18) 0.57122(12) 0.0842(6) Uani d . 1 . .
F F3 -0.0882(2) 0.16734(18) 0.52584(13) 0.0860(6) Uani d . 1 . .
F F4 0.1357(2) 0.04837(16) 0.52485(12) 0.0781(5) Uani d . 1 . .
F F5 -0.10646(19) 0.26982(19) 0.34769(14) 0.0889(6) Uani d . 1 . .
F F6 0.0564(2) 0.10029(17) 0.35752(12) 0.0806(6) Uani d . 1 . .
N N1 0.4135(3) 0.9211(3) 0.3802(2) 0.0910(9) Uani d . 1 . .
N N2 0.7517(4) 0.6262(3) 0.3236(2) 0.0990(11) Uani d . 1 . .
N N3 0.3212(8) 0.4646(4) -0.1383(3) 0.196(3) Uani d . 1 A .
N N4 0.4655(6) 0.0932(4) -0.1258(3) 0.1448(17) Uani d . 1 A .
C C1 0.3935(3) 0.5249(2) 0.39481(17) 0.0466(6) Uani d . 1 . .
C C2 0.2763(3) 0.4737(2) 0.41302(18) 0.0500(6) Uani d . 1 . .
H H2 0.1835 0.5082 0.4336 0.060 Uiso calc R 1 . .
C C3 0.3096(3) 0.3639(2) 0.39761(17) 0.0437(6) Uani d . 1 . .
C C4 0.4564(3) 0.3291(2) 0.37081(17) 0.0465(6) Uani d . 1 . .
C C5 0.3828(3) 0.6419(2) 0.39756(18) 0.0526(7) Uani d . 1 . .
H H5 0.2916 0.6792 0.4180 0.063 Uiso calc R 1 . .
C C6 0.4850(3) 0.7060(2) 0.37493(19) 0.0539(7) Uani d . 1 . .
C C7 0.4460(4) 0.8257(3) 0.3782(2) 0.0650(8) Uani d . 1 . .
C C8 0.6336(4) 0.6618(3) 0.3462(2) 0.0644(8) Uani d . 1 . .
C C9 0.5377(3) 0.2175(2) 0.35038(19) 0.0522(7) Uani d . 1 . .
H H9A 0.4696 0.1681 0.3591 0.063 Uiso calc R 1 . .
H H9B 0.6228 0.1695 0.3943 0.063 Uiso calc R 1 . .
C C10 0.5954(3) 0.2476(3) 0.2522(2) 0.0571(7) Uani d . 1 . .
H H10A 0.5106 0.2977 0.2085 0.069 Uiso calc R 1 . .
H H10B 0.6657 0.2950 0.2442 0.069 Uiso calc R 1 . .
C C11 0.6736(4) 0.1358(3) 0.2297(2) 0.0733(9) Uani d . 1 . .
H H11A 0.6025 0.0894 0.2363 0.088 Uiso calc R 1 . .
H H11B 0.7569 0.0847 0.2743 0.088 Uiso calc R 1 . .
C C12 0.7343(4) 0.1656(4) 0.1326(3) 0.1010(13) Uani d . 1 . .
H H12A 0.6530 0.2225 0.0881 0.121 Uiso calc R 1 . .
H H12B 0.7681 0.0916 0.1195 0.121 Uiso calc R 1 . .
C C13 0.8651(5) 0.2208(5) 0.1202(3) 0.1263(17) Uani d . 1 . .
H H13A 0.8292 0.2993 0.1252 0.190 Uiso calc R 1 . .
H H13B 0.9061 0.2298 0.0602 0.190 Uiso calc R 1 . .
H H13C 0.9425 0.1681 0.1673 0.190 Uiso calc R 1 . .
C C14 0.1988(3) 0.2956(2) 0.40680(18) 0.0445(6) Uani d . 1 . .
C C15 0.1214(3) 0.2522(3) 0.4965(2) 0.0559(7) Uani d . 1 . .
C C16 0.0456(3) 0.1631(3) 0.4854(2) 0.0574(7) Uani d . 1 . .
C C17 0.0347(3) 0.1976(3) 0.3810(2) 0.0544(7) Uani d . 1 . .
C C18 0.1484(3) 0.2668(2) 0.34216(18) 0.0464(6) Uani d . 1 . .
C C19 0.1554(3) 0.4183(3) 0.1815(2) 0.0598(7) Uani d . 1 . .
C C20 0.1843(3) 0.2997(2) 0.24345(18) 0.0469(6) Uani d . 1 A .
C C21 0.2443(3) 0.2151(3) 0.20115(19) 0.0535(7) Uani d . 1 . .
H H21 0.2675 0.1312 0.2333 0.064 Uiso calc R 1 A .
C C22 0.2660(3) 0.2670(3) 0.10778(19) 0.0556(7) Uani d . 1 A .
C C23 0.3278(4) 0.2002(3) 0.0501(2) 0.0680(8) Uani d . 1 . .
H H23 0.3486 0.1159 0.0792 0.082 Uiso calc R 1 A .
C C24 0.3606(4) 0.2403(3) -0.0400(2) 0.0749(9) Uani d . 1 A .
C C25 0.3391(6) 0.3645(5) -0.0945(3) 0.1073(15) Uani d . 1 . .
C C26 0.4192(5) 0.1571(4) -0.0867(3) 0.1014(13) Uani d . 1 . .

loop_
_atom_site_aniso_label
_atom_site_aniso_U_11
_atom_site_aniso_U_22
_atom_site_aniso_U_33
_atom_site_aniso_U_12
_atom_site_aniso_U_13
_atom_site_aniso_U_23
C27 0.087(3) 0.0505(19) 0.069(2) -0.0050(18) 0.001(2) -0.0136(17)
C28 0.114(5) 0.063(3) 0.075(4) -0.030(3) 0.000(3) -0.013(3)
C29 0.144(7) 0.054(3) 0.185(7) -0.022(4) -0.012(5) -0.034(4)
C30 0.185(10) 0.104(4) 0.209(7) -0.039(5) -0.068(7) -0.043(4)
C31 0.251(10) 0.113(6) 0.232(10) -0.054(6) -0.027(9) -0.071(6)
C27' 0.087(3) 0.0505(19) 0.069(2) -0.0050(18) 0.001(2) -0.0136(17)
C28' 0.114(5) 0.063(3) 0.075(4) -0.030(3) 0.000(3) -0.013(3)
C29' 0.144(7) 0.054(3) 0.185(7) -0.022(4) -0.012(5) -0.034(4)
C30' 0.185(10) 0.104(4) 0.209(7) -0.039(5) -0.068(7) -0.043(4)
C31' 0.251(10) 0.113(6) 0.232(10) -0.054(6) -0.027(9) -0.071(6)
S1 0.0473(4) 0.0541(4) 0.0602(4) -0.0221(3) 0.0138(3) -0.0261(3)
S2 0.0899(6) 0.0579(5) 0.0512(5) -0.0162(4) 0.0068(4) -0.0101(4)
F1 0.0933(14) 0.0817(13) 0.1140(16) -0.0381(11) 0.0594(12) -0.0601(12)
F2 0.1018(14) 0.1093(15) 0.0517(11) -0.0604(12) 0.0066(10) -0.0190(10)
F3 0.0751(12) 0.1088(15) 0.0979(14) -0.0552(11) 0.0483(11) -0.0512(12)
F4 0.0929(14) 0.0567(11) 0.0743(12) -0.0259(10) 0.0056(10) -0.0104(9)
F5 0.0490(10) 0.1086(16) 0.0957(14) -0.0291(11) -0.0027(10) -0.0177(12)
F6 0.1067(15) 0.0806(13) 0.0835(13) -0.0619(11) 0.0303(11) -0.0410(11)
N1 0.095(2) 0.0611(19) 0.126(3) -0.0279(17) 0.0086(19) -0.0414(18)
N2 0.087(2) 0.115(3) 0.134(3) -0.057(2) 0.047(2) -0.076(2)
N3 0.404(9) 0.111(3) 0.085(3) -0.110(5) 0.091(4) -0.040(3)
N4 0.207(5) 0.112(3) 0.085(3) 0.006(3) 0.019(3) -0.045(2)
C1 0.0509(15) 0.0456(15) 0.0456(15) -0.0158(12) 0.0087(12) -0.0194(12)
C2 0.0470(15) 0.0519(16) 0.0545(16) -0.0164(13) 0.0133(12) -0.0241(13)
C3 0.0435(14) 0.0443(14) 0.0449(14) -0.0172(12) 0.0094(11) -0.0163(12)
C4 0.0473(15) 0.0478(15) 0.0453(15) -0.0180(12) 0.0088(12) -0.0166(12)
C5 0.0564(17) 0.0524(16) 0.0495(16) -0.0170(14) 0.0057(13) -0.0194(13)
C6 0.0642(18) 0.0518(17) 0.0502(16) -0.0238(15) 0.0040(14) -0.0189(13)
C7 0.069(2) 0.056(2) 0.073(2) -0.0264(16) 0.0053(16) -0.0214(16)
C8 0.075(2) 0.067(2) 0.069(2) -0.0396(18) 0.0200(17) -0.0336(17)
C9 0.0472(15) 0.0509(16) 0.0614(17) -0.0162(13) 0.0104(13) -0.0240(14)
C10 0.0470(16) 0.0665(19) 0.0635(18) -0.0164(14) 0.0082(13) -0.0315(15)
C11 0.0623(19) 0.083(2) 0.093(2) -0.0200(17) 0.0190(18) -0.056(2)
C12 0.073(2) 0.154(4) 0.098(3) -0.020(3) 0.015(2) -0.081(3)
C13 0.120(4) 0.169(5) 0.098(3) -0.049(3) 0.045(3) -0.061(3)
C14 0.0406(14) 0.0417(14) 0.0501(15) -0.0137(11) 0.0121(11) -0.0165(12)
C15 0.0564(17) 0.0581(18) 0.0546(17) -0.0215(15) 0.0159(14) -0.0216(14)
C16 0.0505(17) 0.0591(19) 0.0659(19) -0.0257(15) 0.0185(14) -0.0224(15)
C17 0.0479(16) 0.0557(17) 0.0636(18) -0.0227(14) 0.0120(14) -0.0225(15)
C18 0.0398(14) 0.0421(14) 0.0556(16) -0.0130(12) 0.0082(12) -0.0166(13)
C19 0.0637(18) 0.0515(17) 0.0560(17) -0.0141(14) 0.0057(14) -0.0136(14)
C20 0.0442(14) 0.0505(16) 0.0474(15) -0.0171(12) 0.0048(12) -0.0178(13)
C21 0.0552(17) 0.0506(16) 0.0534(17) -0.0189(13) 0.0037(13) -0.0157(13)
C22 0.0589(17) 0.0581(18) 0.0500(17) -0.0190(14) 0.0046(13) -0.0193(14)
C23 0.077(2) 0.064(2) 0.059(2) -0.0168(17) 0.0060(16) -0.0230(16)
C24 0.089(2) 0.073(2) 0.058(2) -0.0186(19) 0.0077(18) -0.0249(18)
C25 0.177(5) 0.097(3) 0.061(2) -0.059(3) 0.040(3) -0.037(2)
C26 0.136(4) 0.092(3) 0.060(2) -0.011(3) 0.012(2) -0.028(2)

loop_
_atom_type_symbol
_atom_type_description
_atom_type_scat_dispersion_real
_atom_type_scat_dispersion_imag
_atom_type_scat_source
C C 0.0033 0.0016 'International Tables Vol C Tables 4.2.6.8 and 6.1.1.4'
H H 0.0000 0.0000 'International Tables Vol C Tables 4.2.6.8 and 6.1.1.4'
N N 0.0061 0.0033 'International Tables Vol C Tables 4.2.6.8 and 6.1.1.4'
F F 0.0171 0.0103 'International Tables Vol C Tables 4.2.6.8 and 6.1.1.4'
S S 0.1246 0.1234 'International Tables Vol C Tables 4.2.6.8 and 6.1.1.4'

loop_
_geom_angle_atom_site_label_1
_geom_angle_atom_site_label_2
_geom_angle_atom_site_label_3
_geom_angle
C28 C27 C19 110.7(2)
C28 C27 H27A 109.5
C19 C27 H27A 109.5
C28 C27 H27B 109.5
C19 C27 H27B 109.5
H27A C27 H27B 108.1
C27 C28 C29 109.8
C27 C28 H28A 109.7
C29 C28 H28A 109.7
C27 C28 H28B 109.7
C29 C28 H28B 109.7
H28A C28 H28B 108.2
C30 C29 C28 107.2
C30 C29 H29A 110.3
C28 C29 H29A 110.3
C30 C29 H29B 110.3
C28 C29 H29B 110.3
H29A C29 H29B 108.5
C31 C30 C29 105.7
C31 C30 H30A 110.6
C29 C30 H30A 110.6
C31 C30 H30B 110.6
C29 C30 H30B 110.6
H30A C30 H30B 108.7
C28' C27' C19 114.7(3)
C28' C27' H27C 108.6
C19 C27' H27C 108.6
C28' C27' H27D 108.6
C19 C27' H27D 108.6
H27C C27' H27D 107.6
C27' C28' C29' 113.3
C27' C28' H28C 108.9
C29' C28' H28C 108.9
C27' C28' H28D 108.9
C29' C28' H28D 108.9
H28C C28' H28D 107.7
C30' C29' C28' 112.6
C30' C29' H29C 109.1
C28' C29' H29C 109.1
C30' C29' H29D 109.1
C28' C29' H29D 109.1
H29C C29' H29D 107.8
C29' C30' C31' 108.2
C29' C30' H30C 110.1
C31' C30' H30C 110.1
C29' C30' H30D 110.1
C31' C30' H30D 110.1
H30C C30' H30D 108.4
C30' C31' H31D 109.5
C30' C31' H31E 109.5
H31D C31' H31E 109.5
C30' C31' H31F 109.5
H31D C31' H31F 109.5
H31E C31' H31F 109.5
C4 S1 C1 92.33(12)
C19 S2 C22 92.55(14)
C2 C1 C5 124.0(2)
C2 C1 S1 110.45(19)
C5 C1 S1 125.4(2)
C1 C2 C3 113.6(2)
C1 C2 H2 123.2
C3 C2 H2 123.2
C4 C3 C2 112.3(2)
C4 C3 C14 123.9(2)
C2 C3 C14 123.8(2)
C3 C4 C9 129.2(2)
C3 C4 S1 111.28(19)
C9 C4 S1 119.51(18)
C6 C5 C1 129.8(3)
C6 C5 H5 115.1
C1 C5 H5 115.1
C5 C6 C8 123.4(3)
C5 C6 C7 120.1(3)
C8 C6 C7 116.4(3)
N1 C7 C6 179.1(4)
N2 C8 C6 179.7(4)
C4 C9 C10 112.9(2)
C4 C9 H9A 109.0
C10 C9 H9A 109.0
C4 C9 H9B 109.0
C10 C9 H9B 109.0
H9A C9 H9B 107.8
C11 C10 C9 113.5(2)
C11 C10 H10A 108.9
C9 C10 H10A 108.9
C11 C10 H10B 108.9
C9 C10 H10B 108.9
H10A C10 H10B 107.7
C10 C11 C12 113.6(3)
C10 C11 H11A 108.8
C12 C11 H11A 108.8
C10 C11 H11B 108.8
C12 C11 H11B 108.8
H11A C11 H11B 107.7
C11 C12 C13 112.8(3)
C11 C12 H12A 109.0
C13 C12 H12A 109.0
C11 C12 H12B 109.0
C13 C12 H12B 109.0
H12A C12 H12B 107.8
C12 C13 H13A 109.5
C12 C13 H13B 109.5
H13A C13 H13B 109.5
C12 C13 H13C 109.5
H13A C13 H13C 109.5
H13B C13 H13C 109.5
C18 C14 C3 128.6(2)
C18 C14 C15 110.7(2)
C3 C14 C15 120.6(2)
F2 C15 F1 106.4(2)
F2 C15 C14 113.5(2)
F1 C15 C14 111.3(2)
F2 C15 C16 111.3(2)
F1 C15 C16 109.8(2)
C14 C15 C16 104.5(2)
F3 C16 F4 107.2(2)
F3 C16 C17 113.5(2)
F4 C16 C17 109.5(2)
F3 C16 C15 113.1(2)
F4 C16 C15 109.4(2)
C17 C16 C15 104.1(2)
F6 C17 F5 105.5(2)
F6 C17 C18 113.5(2)
F5 C17 C18 110.2(2)
F6 C17 C16 112.6(2)
F5 C17 C16 110.0(2)
C18 C17 C16 105.2(2)
C14 C18 C20 128.9(2)
C14 C18 C17 110.9(2)
C20 C18 C17 120.0(2)
C20 C19 C27 130.1(3)
C20 C19 C27' 126.0(3)
C20 C19 S2 111.1(2)
C27 C19 S2 118.4(2)
C27' C19 S2 122.2(2)
C19 C20 C21 112.4(2)
C19 C20 C18 123.2(2)
C21 C20 C18 124.3(2)
C22 C21 C20 114.1(3)
C22 C21 H21 122.9
C20 C21 H21 122.9
C21 C22 C23 124.6(3)
C21 C22 S2 109.7(2)
C23 C22 S2 125.6(2)
C24 C23 C22 129.8(3)
C24 C23 H23 115.1
C22 C23 H23 115.1
C23 C24 C25 123.0(3)
C23 C24 C26 121.2(3)
C25 C24 C26 115.8(3)
N3 C25 C24 179.7(6)
N4 C26 C24 178.4(4)

loop_
_geom_bond_atom_site_label_1
_geom_bond_atom_site_label_2
_geom_bond_distance
C27 C28 1.504(2)
C27 C19 1.513(4)
C27 H27A 0.9700
C27 H27B 0.9700
C28 C29 1.520(2)
C28 H28A 0.9700
C28 H28B 0.9700
C29 C30 1.520(2)
C29 H29A 0.9700
C29 H29B 0.9700
C30 C31 1.510(2)
C30 H30A 0.9700
C30 H30B 0.9700
C31 H31A 0.9600
C31 H31B 0.9600
C31 H31C 0.9600
C27' C28' 1.514(2)
C27' C19 1.527(4)
C27' H27C 0.9700
C27' H27D 0.9700
C28' C29' 1.527(2)
C28' H28C 0.9700
C28' H28D 0.9700
C29' C30' 1.519(2)
C29' H29C 0.9700
C29' H29D 0.9700
C30' C31' 1.564(2)
C30' H30C 0.9700
C30' H30D 0.9700
C31' H31D 0.9600
C31' H31E 0.9600
C31' H31F 0.9600
S1 C4 1.714(3)
S1 C1 1.728(3)
S2 C19 1.715(3)
S2 C22 1.727(3)
F1 C15 1.357(3)
F2 C15 1.340(3)
F3 C16 1.341(3)
F4 C16 1.344(3)
F5 C17 1.356(3)
F6 C17 1.343(3)
N1 C7 1.140(4)
N2 C8 1.133(4)
N3 C25 1.133(5)
N4 C26 1.142(5)
C1 C2 1.370(4)
C1 C5 1.438(3)
C2 C3 1.410(3)
C2 H2 0.9300
C3 C4 1.380(3)
C3 C14 1.477(3)
C4 C9 1.501(3)
C5 C6 1.350(4)
C5 H5 0.9300
C6 C8 1.426(4)
C6 C7 1.437(4)
C9 C10 1.524(4)
C9 H9A 0.9700
C9 H9B 0.9700
C10 C11 1.514(4)
C10 H10A 0.9700
C10 H10B 0.9700
C11 C12 1.520(5)
C11 H11A 0.9700
C11 H11B 0.9700
C12 C13 1.523(6)
C12 H12A 0.9700
C12 H12B 0.9700
C13 H13A 0.9600
C13 H13B 0.9600
C13 H13C 0.9600
C14 C18 1.344(4)
C14 C15 1.503(3)
C15 C16 1.536(4)
C16 C17 1.521(4)
C17 C18 1.498(3)
C18 C20 1.473(4)
C19 C20 1.376(4)
C20 C21 1.399(4)
C21 C22 1.376(4)
C21 H21 0.9300
C22 C23 1.421(4)
C23 C24 1.345(4)
C23 H23 0.9300
C24 C25 1.406(5)
C24 C26 1.435(5)

loop_
_geom_torsion_atom_site_label_1
_geom_torsion_atom_site_label_2
_geom_torsion_atom_site_label_3
_geom_torsion_atom_site_label_4
_geom_torsion
C19 C27 C28 C29 -177.6(3)
C27 C28 C29 C30 176.0
C28 C29 C30 C31 -172.5
C19 C27' C28' C29' 169.7(3)
C27' C28' C29' C30' 84.1
C28' C29' C30' C31' 97.4
C4 S1 C1 C2 0.8(2)
C4 S1 C1 C5 -175.5(2)
C5 C1 C2 C3 174.4(2)
S1 C1 C2 C3 -1.9(3)
C1 C2 C3 C4 2.4(3)
C1 C2 C3 C14 -176.1(2)
C2 C3 C4 C9 178.2(3)
C14 C3 C4 C9 -3.3(4)
C2 C3 C4 S1 -1.7(3)
C14 C3 C4 S1 176.8(2)
C1 S1 C4 C3 0.6(2)
C1 S1 C4 C9 -179.3(2)
C2 C1 C5 C6 -174.7(3)
S1 C1 C5 C6 1.1(4)
C1 C5 C6 C8 -2.9(5)
C1 C5 C6 C7 176.4(3)
C3 C4 C9 C10 121.1(3)
S1 C4 C9 C10 -59.0(3)
C4 C9 C10 C11 -178.3(2)
C9 C10 C11 C12 -178.7(3)
C10 C11 C12 C13 67.7(4)
C4 C3 C14 C18 -58.3(4)
C2 C3 C14 C18 120.1(3)
C4 C3 C14 C15 124.1(3)
C2 C3 C14 C15 -57.5(4)
C18 C14 C15 F2 135.8(3)
C3 C14 C15 F2 -46.2(3)
C18 C14 C15 F1 -104.1(3)
C3 C14 C15 F1 73.9(3)
C18 C14 C15 C16 14.3(3)
C3 C14 C15 C16 -167.7(2)
F2 C15 C16 F3 92.8(3)
F1 C15 C16 F3 -24.7(3)
C14 C15 C16 F3 -144.2(2)
F2 C15 C16 F4 -26.5(3)
F1 C15 C16 F4 -144.1(2)
C14 C15 C16 F4 96.4(3)
F2 C15 C16 C17 -143.4(2)
F1 C15 C16 C17 99.0(3)
C14 C15 C16 C17 -20.5(3)
F3 C16 C17 F6 -92.8(3)
F4 C16 C17 F6 27.0(3)
C15 C16 C17 F6 143.8(2)
F3 C16 C17 F5 24.5(3)
F4 C16 C17 F5 144.2(2)
C15 C16 C17 F5 -98.9(3)
F3 C16 C17 C18 143.1(2)
F4 C16 C17 C18 -97.1(2)
C15 C16 C17 C18 19.7(3)
C3 C14 C18 C20 -3.0(5)
C15 C14 C18 C20 174.8(2)
C3 C14 C18 C17 -179.4(2)
C15 C14 C18 C17 -1.6(3)
F6 C17 C18 C14 -135.4(3)
F5 C17 C18 C14 106.6(3)
C16 C17 C18 C14 -11.9(3)
F6 C17 C18 C20 47.8(3)
F5 C17 C18 C20 -70.2(3)
C16 C17 C18 C20 171.3(2)
C28 C27 C19 C20 124.9(4)
C28 C27 C19 C27' 47.96(12)
C28 C27 C19 S2 -62.4(3)
C28' C27' C19 C20 -174.6(3)
C28' C27' C19 C27 -61.76(13)
C28' C27' C19 S2 15.3(4)
C22 S2 C19 C20 0.7(2)
C22 S2 C19 C27 -173.3(3)
C22 S2 C19 C27' 172.2(3)
C27 C19 C20 C21 171.7(3)
C27' C19 C20 C21 -172.5(3)
S2 C19 C20 C21 -1.4(3)
C27 C19 C20 C18 -5.5(5)
C27' C19 C20 C18 10.3(5)
S2 C19 C20 C18 -178.6(2)
C14 C18 C20 C19 -59.7(4)
C17 C18 C20 C19 116.5(3)
C14 C18 C20 C21 123.5(3)
C17 C18 C20 C21 -60.3(4)
C19 C20 C21 C22 1.7(3)
C18 C20 C21 C22 178.8(2)
C20 C21 C22 C23 178.9(3)
C20 C21 C22 S2 -1.1(3)
C19 S2 C22 C21 0.2(2)
C19 S2 C22 C23 -179.8(3)
C21 C22 C23 C24 -176.5(3)
S2 C22 C23 C24 3.6(5)
C22 C23 C24 C25 1.2(6)
C22 C23 C24 C26 -178.3(4)
